data_7718490
loop_
_publ_author_name
'Rayasingh, Amlan Ranjan'
'Manivannan, Vadivelu'

_publ_section_title
;
 Palladium(II) and platinum(II) complexes of disubstituted
 imidazo[1,5-<i>a</i>]pyridine and imidazolylpyridine: coordination
 chemistry, versatile catalysis, and biophysical study.
;
_journal_issue 19
_journal_name_full 'Dalton transactions (Cambridge, England : 2003)'
_journal_page_first 7741
_journal_page_last 7752
_journal_paper_doi 10.1039/d5dt00346f
_journal_volume 54
_journal_year 2025
_chemical_formula_moiety 'C36 H28 N6 P Pd, F6 P'
_chemical_formula_sum 'C36 H28 F6 N6 P2 Pd'
_chemical_formula_weight 826.98
_chemical_name_systematic 2b2PdP
_space_group_crystal_system monoclinic
_space_group_IT_number 14
_space_group_name_Hall '-P 2yn'
_space_group_name_H-M_alt 'P 1 21/n 1'
_atom_sites_solution_hydrogens mixed
_atom_sites_solution_primary dual
_audit_creation_date 2024-10-04
_audit_creation_method
;
Olex2 1.5
(compiled 2021.12.09 svn.r5202d8cf for OlexSys, GUI svn.r6439)
;
_audit_update_record
;
2024-10-11 deposited with the CCDC.	2025-04-01 downloaded from the CCDC.
;
_cell_angle_alpha 90
_cell_angle_beta 98.665(9)
_cell_angle_gamma 90
_cell_formula_units_Z 4
_cell_length_a 13.6664(18)
_cell_length_b 10.1536(8)
_cell_length_c 25.254(2)
_cell_measurement_reflns_used 2655
_cell_measurement_temperature 293(2)
_cell_measurement_theta_max 25.2400
_cell_measurement_theta_min 2.6140
_cell_volume 3464.3(6)
_computing_cell_refinement 'CrysAlisPro 1.171.40.23a (Rigaku OD, 2018)'
_computing_data_collection 'CrysAlisPro 1.171.40.23a (Rigaku OD, 2018)'
_computing_data_reduction 'CrysAlisPro 1.171.40.23a (Rigaku OD, 2018)'
_computing_molecular_graphics 'Olex2 1.5 (Dolomanov et al., 2009)'
_computing_publication_material 'Olex2 1.5 (Dolomanov et al., 2009)'
_computing_structure_refinement 'XL  (Sheldrick, 2008)'
_computing_structure_solution 'SHELXT 2018/2 (Sheldrick, 2018)'
_diffrn_ambient_temperature 293(2)
_diffrn_detector 'CCD plate'
_diffrn_detector_area_resol_mean 16.2760
_diffrn_detector_type Eos
_diffrn_measured_fraction_theta_full 0.992
_diffrn_measured_fraction_theta_max 0.992
_diffrn_measurement_details
;
List of Runs (angles in degrees, time in seconds):

  # Type    Start    End  Width  t~exp~   \w     \q     \k     \f   Frames
#--------------------------------------------------------------------------
  1  \w    -20.00  20.00   1.00   37.48    --  -17.33 -99.00  60.00   40
  2  \w    -77.00 -35.00   1.00   37.48    --  -17.33 -57.00   0.00   42
  3  \w    -46.00  -4.00   1.00   37.48    --   20.92 -57.00 -30.00   42
  4  \w    -22.00  94.00   1.00   37.48    --   20.92  19.00 150.00  116
;
_diffrn_measurement_device 'four-circle diffractometer'
_diffrn_measurement_device_type 'SuperNova, Single source at offset/far, Eos'
_diffrn_measurement_method '\w scans'
_diffrn_orient_matrix_type 'CrysAlisPro convention (1999,Acta A55,543-557)'
_diffrn_orient_matrix_UB_11 0.0374753000
_diffrn_orient_matrix_UB_12 -0.0351510000
_diffrn_orient_matrix_UB_13 -0.0107268000
_diffrn_orient_matrix_UB_21 -0.0321204000
_diffrn_orient_matrix_UB_22 -0.0549348000
_diffrn_orient_matrix_UB_23 -0.0048330000
_diffrn_orient_matrix_UB_31 -0.0180631000
_diffrn_orient_matrix_UB_32 0.0248044000
_diffrn_orient_matrix_UB_33 -0.0258470000
_diffrn_radiation_monochromator mirror
_diffrn_radiation_probe x-ray
_diffrn_radiation_type 'Mo K\a'
_diffrn_radiation_wavelength 0.71073
_diffrn_reflns_av_R_equivalents 0.1024
_diffrn_reflns_av_unetI/netI 0.1469
_diffrn_reflns_Laue_measured_fraction_full 0.992
_diffrn_reflns_Laue_measured_fraction_max 0.992
_diffrn_reflns_limit_h_max 16
_diffrn_reflns_limit_h_min -12
_diffrn_reflns_limit_k_max 12
_diffrn_reflns_limit_k_min -7
_diffrn_reflns_limit_l_max 30
_diffrn_reflns_limit_l_min -24
_diffrn_reflns_number 13411
_diffrn_reflns_point_group_measured_fraction_full 0.992
_diffrn_reflns_point_group_measured_fraction_max 0.992
_diffrn_reflns_theta_full 25.000
_diffrn_reflns_theta_max 25.000
_diffrn_reflns_theta_min 2.509
_diffrn_source 'micro-focus sealed X-ray tube'
_diffrn_source_type 'SuperNova (Mo) X-ray Source'
_exptl_absorpt_coefficient_mu 0.697
_exptl_absorpt_correction_T_max 1.00000
_exptl_absorpt_correction_T_min 0.50938
_exptl_absorpt_correction_type multi-scan
_exptl_absorpt_process_details
;
CrysAlisPro 1.171.40.23a (Rigaku Oxford Diffraction, 2018)
Empirical absorption correction using spherical harmonics,
 implemented in SCALE3 ABSPACK scaling algorithm.
;
_exptl_crystal_colour 'metallic dark red'
_exptl_crystal_colour_lustre metallic
_exptl_crystal_colour_modifier dark
_exptl_crystal_colour_primary red
_exptl_crystal_density_diffrn 1.586
_exptl_crystal_description block
_exptl_crystal_F_000 1664
_exptl_crystal_preparation diffusuin
_exptl_crystal_size_max 0.11
_exptl_crystal_size_mid 0.07
_exptl_crystal_size_min 0.04
_refine_diff_density_max 0.777
_refine_diff_density_min -0.736
_refine_diff_density_rms 0.091
_refine_ls_extinction_method none
_refine_ls_goodness_of_fit_ref 0.957
_refine_ls_hydrogen_treatment mixed
_refine_ls_matrix_type full
_refine_ls_number_parameters 464
_refine_ls_number_reflns 6053
_refine_ls_number_restraints 1
_refine_ls_restrained_S_all 0.957
_refine_ls_R_factor_all 0.1244
_refine_ls_R_factor_gt 0.0606
_refine_ls_shift/su_max 0.000
_refine_ls_shift/su_mean 0.000
_refine_ls_structure_factor_coef Fsqd
_refine_ls_weighting_details 'w=1/[\s^2^(Fo^2^)+(0.0262P)^2^] where P=(Fo^2^+2Fc^2^)/3'
_refine_ls_weighting_scheme calc
_refine_ls_wR_factor_gt 0.0968
_refine_ls_wR_factor_ref 0.1233
_reflns_Friedel_coverage 0.000
_reflns_number_gt 3441
_reflns_number_total 6053
_reflns_threshold_expression 'I > 2\s(I)'
_cod_data_source_file d5dt00346f2.cif
_cod_data_source_block 2
_cod_depositor_comments
;
The following automatic conversions were performed:

data item '_diffrn_ambient_temperature' value '293 (2)' was changed
to '293(2)' -- the value was reformatted.

Automatic conversion script
Id: cif_fix_values 8170 2020-07-09 18:12:32Z antanas 

 Adding full bibliography for 7718485--7718490.cif.
;
_cod_database_code 7718490
_shelx_shelxl_version_number 2019/1
_chemical_oxdiff_formula CHNOPdClPF
_chemical_oxdiff_usercomment Mo
_shelx_space_group_comment
;
The symmetry employed for this shelxl refinement is uniquely defined
by the following loop, which should always be used as a source of
symmetry information in preference to the above space-group names.
They are only intended as comments.
;
_shelx_estimated_absorpt_t_max 0.973
_shelx_estimated_absorpt_t_min 0.927
_diffrn_oxdiff_ac4_digest_frames
;
01d5ab248b3e5418f51aa88ba64dc5e745000274319
;
_olex2_refinement_description
;
1. Fixed Uiso
 At 1.2 times of:
  All C(H) groups
2. Restrained distances
 N4-H4
 1.02 with sigma of 0.02
3.a Aromatic/amide H refined with riding coordinates:
 C1(H1), C2(H2), C3(H3), C4(H4A), C7(H7), C8(H8), C9(H9), C10(H10), C15(H15),
 C16(H16), C17(H17), C18(H18), C20(H20), C21(H21), C22(H22), C23(H23), C24(H24),
  C26(H26), C27(H27), C28(H28), C29(H29), C30(H30), C32(H32), C33(H33),
 C34(H34), C35(H35), C36(H36)
;
_olex2_submission_original_sample_id cat2
_olex2_submission_special_instructions 'No special instructions were received'
_oxdiff_exptl_absorpt_empirical_details
;
Empirical correction (ABSPACK) includes:
- Absorption correction using spherical harmonics
- Frame scaling
;
_oxdiff_exptl_absorpt_empirical_full_max 3.905
_oxdiff_exptl_absorpt_empirical_full_min 0.282

loop_
_space_group_symop_operation_xyz
'x, y, z'
'-x+1/2, y+1/2, -z+1/2'
'-x, -y, -z'
'x-1/2, -y-1/2, z-1/2'

loop_
_atom_site_label
_atom_site_type_symbol
_atom_site_fract_x
_atom_site_fract_y
_atom_site_fract_z
_atom_site_U_iso_or_equiv
_atom_site_adp_type
_atom_site_occupancy
_atom_site_site_symmetry_order
_atom_site_calc_flag
_atom_site_refinement_flags_posn
_atom_site_refinement_flags_adp
_atom_site_refinement_flags_occupancy
_atom_site_disorder_assembly
_atom_site_disorder_group
Pd1 Pd 0.38641(4) 0.47668(4) 0.40313(2) 0.04421(18) Uani 1 1 d . . . . .
P1 P 0.43663(14) 0.42589(14) 0.32328(5) 0.0451(5) Uani 1 1 d . . . . .
N1 N 0.2699(4) 0.3439(4) 0.40386(17) 0.0467(15) Uani 1 1 d . . . . .
N2 N 0.3348(4) 0.5326(4) 0.46750(16) 0.0412(13) Uani 1 1 d . . . . .
N3 N 0.4396(4) 0.7153(4) 0.49957(16) 0.0431(14) Uani 1 1 d . . . . .
N4 N 0.4844(5) 0.6181(5) 0.41984(18) 0.0476(14) Uani 1 1 d D . . . .
H4 H 0.543(3) 0.630(5) 0.4017(19) 0.056(19) Uiso 1 1 d D . . . .
N5 N 0.6484(5) 0.7641(5) 0.43202(19) 0.0535(15) Uani 1 1 d . . . . .
N6 N 0.2227(4) 0.5374(4) 0.52098(17) 0.0438(13) Uani 1 1 d . . . . .
C1 C 0.2430(5) 0.2420(5) 0.3711(2) 0.0491(19) Uani 1 1 d . . . . .
H1 H 0.279873 0.226040 0.343707 0.059 Uiso 1 1 calc R U . . .
C2 C 0.1660(6) 0.1609(6) 0.3753(2) 0.060(2) Uani 1 1 d . . . . .
H2 H 0.152636 0.089216 0.352397 0.072 Uiso 1 1 calc R U . . .
C3 C 0.1079(6) 0.1865(6) 0.4141(3) 0.066(2) Uani 1 1 d . . . . .
H3 H 0.052375 0.135439 0.416827 0.079 Uiso 1 1 calc R U . . .
C4 C 0.1339(5) 0.2894(6) 0.4486(2) 0.0548(19) Uani 1 1 d . . . . .
H4A H 0.096157 0.306789 0.475523 0.066 Uiso 1 1 calc R U . . .
C5 C 0.2134(6) 0.3661(5) 0.4442(2) 0.0459(18) Uani 1 1 d . . . . .
C6 C 0.2535(5) 0.4733(5) 0.4785(2) 0.0394(15) Uani 1 1 d . . . . .
C7 C 0.1446(6) 0.5135(6) 0.5487(2) 0.0553(19) Uani 1 1 d . . . . .
H7 H 0.102856 0.441935 0.539833 0.066 Uiso 1 1 calc R U . . .
C8 C 0.1298(6) 0.5960(6) 0.5890(2) 0.065(2) Uani 1 1 d . . . . .
H8 H 0.077865 0.579982 0.608040 0.078 Uiso 1 1 calc R U . . .
C9 C 0.1916(6) 0.7052(7) 0.6024(2) 0.060(2) Uani 1 1 d . . . . .
H9 H 0.179114 0.762931 0.629182 0.072 Uiso 1 1 calc R U . . .
C10 C 0.2704(6) 0.7260(6) 0.5757(2) 0.0524(19) Uani 1 1 d . . . . .
H10 H 0.311985 0.797432 0.585054 0.063 Uiso 1 1 calc R U . . .
C11 C 0.2891(5) 0.6420(5) 0.5351(2) 0.0399(16) Uani 1 1 d . . . . .
C12 C 0.3609(5) 0.6368(5) 0.4998(2) 0.0404(16) Uani 1 1 d . . . . .
C13 C 0.4956(5) 0.6991(5) 0.4617(2) 0.0466(18) Uani 1 1 d . . . . .
C14 C 0.5849(5) 0.7874(5) 0.4661(2) 0.0441(17) Uani 1 1 d . . . . .
C15 C 0.5992(6) 0.8884(6) 0.5034(2) 0.0524(19) Uani 1 1 d . . . . .
H15 H 0.553195 0.903317 0.526425 0.063 Uiso 1 1 calc R U . . .
C16 C 0.6824(6) 0.9663(6) 0.5061(3) 0.063(2) Uani 1 1 d . . . . .
H16 H 0.693832 1.034236 0.530953 0.075 Uiso 1 1 calc R U . . .
C17 C 0.7474(6) 0.9417(7) 0.4716(3) 0.068(2) Uani 1 1 d . . . . .
H17 H 0.804118 0.992811 0.472606 0.082 Uiso 1 1 calc R U . . .
C18 C 0.7288(6) 0.8401(7) 0.4348(3) 0.064(2) Uani 1 1 d . . . . .
H18 H 0.773756 0.824339 0.411248 0.077 Uiso 1 1 calc R U . . .
C19 C 0.5206(6) 0.5428(5) 0.2989(2) 0.0499(18) Uani 1 1 d . . . . .
C20 C 0.4872(6) 0.6315(6) 0.2592(2) 0.057(2) Uani 1 1 d . . . . .
H20 H 0.420822 0.633359 0.244029 0.069 Uiso 1 1 calc R U . . .
C21 C 0.5549(8) 0.7187(8) 0.2423(3) 0.085(3) Uani 1 1 d . . . . .
H21 H 0.532734 0.779164 0.215480 0.102 Uiso 1 1 calc R U . . .
C22 C 0.6534(8) 0.7181(7) 0.2639(3) 0.077(3) Uani 1 1 d . . . . .
H22 H 0.697322 0.775830 0.251160 0.093 Uiso 1 1 calc R U . . .
C23 C 0.6864(6) 0.6318(7) 0.3042(3) 0.072(2) Uani 1 1 d . . . . .
H23 H 0.752526 0.632729 0.319909 0.086 Uiso 1 1 calc R U . . .
C24 C 0.6211(7) 0.5430(6) 0.3218(3) 0.066(2) Uani 1 1 d . . . . .
H24 H 0.643861 0.483248 0.348773 0.079 Uiso 1 1 calc R U . . .
C25 C 0.5020(5) 0.2700(5) 0.3228(2) 0.0441(17) Uani 1 1 d . . . . .
C26 C 0.5558(6) 0.2347(6) 0.2827(2) 0.058(2) Uani 1 1 d . . . . .
H26 H 0.560381 0.292489 0.254585 0.070 Uiso 1 1 calc R U . . .
C27 C 0.6034(5) 0.1128(6) 0.2844(3) 0.063(2) Uani 1 1 d . . . . .
H27 H 0.639545 0.089395 0.257463 0.076 Uiso 1 1 calc R U . . .
C28 C 0.5967(6) 0.0271(6) 0.3259(3) 0.067(2) Uani 1 1 d . . . . .
H28 H 0.628090 -0.054300 0.327016 0.081 Uiso 1 1 calc R U . . .
C29 C 0.5431(6) 0.0628(6) 0.3660(2) 0.058(2) Uani 1 1 d . . . . .
H29 H 0.538245 0.004741 0.393989 0.070 Uiso 1 1 calc R U . . .
C30 C 0.4966(5) 0.1841(5) 0.3648(2) 0.0479(18) Uani 1 1 d . . . . .
H30 H 0.461648 0.207888 0.392172 0.057 Uiso 1 1 calc R U . . .
C31 C 0.3297(5) 0.4155(5) 0.2711(2) 0.0470(18) Uani 1 1 d . . . . .
C32 C 0.2438(6) 0.4828(6) 0.2783(3) 0.067(2) Uani 1 1 d . . . . .
H32 H 0.242582 0.534016 0.308765 0.080 Uiso 1 1 calc R U . . .
C33 C 0.1599(7) 0.4730(7) 0.2398(3) 0.084(3) Uani 1 1 d . . . . .
H33 H 0.102609 0.518228 0.244310 0.100 Uiso 1 1 calc R U . . .
C34 C 0.1617(7) 0.3970(7) 0.1955(3) 0.078(3) Uani 1 1 d . . . . .
H34 H 0.105304 0.390528 0.169966 0.094 Uiso 1 1 calc R U . . .
C35 C 0.2445(7) 0.3310(7) 0.1881(3) 0.071(2) Uani 1 1 d . . . . .
H35 H 0.244968 0.279103 0.157844 0.085 Uiso 1 1 calc R U . . .
C36 C 0.3285(6) 0.3411(6) 0.2259(2) 0.059(2) Uani 1 1 d . . . . .
H36 H 0.385484 0.296322 0.220450 0.071 Uiso 1 1 calc R U . . .
P2 P 0.0412(2) 0.7611(3) 0.40547(9) 0.0942(8) Uani 1 1 d . . . . .
F1 F 0.1454(6) 0.8077(7) 0.4304(2) 0.197(3) Uani 1 1 d . . . . .
F2 F -0.0088(7) 0.8487(8) 0.4433(3) 0.220(4) Uani 1 1 d . . . . .
F3 F 0.0349(5) 0.8764(4) 0.3640(2) 0.135(2) Uani 1 1 d . . . . .
F4 F -0.0672(5) 0.7160(5) 0.3807(2) 0.150(2) Uani 1 1 d . . . . .
F5 F 0.0830(6) 0.6719(4) 0.3649(2) 0.151(3) Uani 1 1 d . . . . .
F6 F 0.0462(5) 0.6414(7) 0.4455(2) 0.174(3) Uani 1 1 d . . . . .

loop_
_atom_site_aniso_label
_atom_site_aniso_U_11
_atom_site_aniso_U_22
_atom_site_aniso_U_33
_atom_site_aniso_U_23
_atom_site_aniso_U_13
_atom_site_aniso_U_12
Pd1 0.0485(4) 0.0437(3) 0.0417(2) -0.0017(2) 0.0107(2) -0.0014(3)
P1 0.0477(14) 0.0480(9) 0.0405(8) 0.0002(7) 0.0092(8) 0.0057(9)
N1 0.055(5) 0.042(3) 0.043(2) 0.002(2) 0.006(3) -0.003(3)
N2 0.040(4) 0.041(3) 0.045(2) -0.001(2) 0.013(2) 0.001(3)
N3 0.044(4) 0.045(3) 0.043(3) -0.005(2) 0.012(3) -0.009(3)
N4 0.050(5) 0.051(3) 0.044(3) 0.000(2) 0.015(3) -0.004(3)
N5 0.043(5) 0.055(3) 0.064(3) 0.007(3) 0.016(3) -0.001(3)
N6 0.036(4) 0.046(3) 0.050(3) 0.004(2) 0.012(3) -0.003(3)
C1 0.052(6) 0.046(3) 0.049(3) -0.004(3) 0.009(3) -0.005(4)
C2 0.067(7) 0.056(4) 0.054(4) -0.006(3) 0.003(4) 0.000(4)
C3 0.064(7) 0.056(4) 0.075(4) 0.002(4) 0.004(4) -0.017(4)
C4 0.046(6) 0.054(4) 0.067(4) 0.003(3) 0.014(4) -0.008(4)
C5 0.056(6) 0.037(3) 0.046(3) 0.002(3) 0.009(3) -0.005(3)
C6 0.035(5) 0.045(3) 0.042(3) 0.002(3) 0.017(3) 0.001(3)
C7 0.049(6) 0.062(4) 0.057(4) 0.004(3) 0.015(4) -0.009(4)
C8 0.066(7) 0.073(4) 0.060(4) -0.002(4) 0.026(4) -0.015(4)
C9 0.054(6) 0.079(5) 0.049(4) -0.012(3) 0.017(4) 0.001(4)
C10 0.057(6) 0.051(4) 0.049(3) -0.008(3) 0.008(3) -0.002(4)
C11 0.033(5) 0.041(3) 0.046(3) -0.003(3) 0.006(3) 0.001(3)
C12 0.039(5) 0.043(3) 0.041(3) 0.003(3) 0.010(3) 0.000(3)
C13 0.054(6) 0.044(3) 0.041(3) 0.009(3) 0.003(3) -0.003(4)
C14 0.044(5) 0.043(3) 0.044(3) 0.006(3) 0.003(3) -0.004(3)
C15 0.057(6) 0.048(4) 0.053(3) 0.009(3) 0.010(3) -0.004(4)
C16 0.069(7) 0.051(4) 0.065(4) 0.007(3) 0.001(4) -0.008(4)
C17 0.046(6) 0.070(5) 0.083(5) 0.014(4) -0.004(4) -0.013(4)
C18 0.053(6) 0.073(5) 0.070(4) 0.019(4) 0.018(4) 0.002(4)
C19 0.057(6) 0.054(4) 0.042(3) -0.001(3) 0.018(3) 0.005(4)
C20 0.059(6) 0.060(4) 0.055(4) 0.010(3) 0.014(4) 0.002(4)
C21 0.103(10) 0.079(5) 0.076(5) 0.019(4) 0.023(5) -0.004(6)
C22 0.090(9) 0.069(5) 0.082(5) -0.003(4) 0.045(5) -0.011(5)
C23 0.056(7) 0.088(5) 0.074(5) -0.010(4) 0.015(4) -0.007(5)
C24 0.068(7) 0.068(5) 0.067(4) 0.009(4) 0.025(4) -0.005(5)
C25 0.037(5) 0.049(3) 0.045(3) 0.003(3) 0.004(3) -0.005(3)
C26 0.057(6) 0.066(4) 0.054(4) -0.005(3) 0.016(4) -0.005(4)
C27 0.046(6) 0.063(4) 0.082(5) -0.018(4) 0.018(4) 0.009(4)
C28 0.058(6) 0.052(4) 0.086(5) -0.013(4) -0.009(4) 0.012(4)
C29 0.056(6) 0.052(4) 0.062(4) -0.003(3) -0.008(4) -0.001(4)
C30 0.043(5) 0.051(4) 0.047(3) -0.004(3) -0.003(3) 0.002(4)
C31 0.056(6) 0.041(3) 0.043(3) 0.005(3) 0.005(3) 0.001(3)
C32 0.068(7) 0.061(4) 0.069(4) -0.003(3) 0.000(4) 0.024(4)
C33 0.065(7) 0.084(5) 0.097(6) 0.000(5) -0.002(5) 0.031(5)
C34 0.071(8) 0.073(5) 0.080(5) 0.009(4) -0.021(5) 0.007(5)
C35 0.074(8) 0.073(5) 0.061(4) -0.003(4) -0.007(4) 0.011(5)
C36 0.056(6) 0.069(4) 0.052(4) 0.001(3) 0.007(4) 0.013(4)
P2 0.086(3) 0.1173(19) 0.0827(14) 0.0131(15) 0.0232(15) -0.0293(18)
F1 0.138(8) 0.282(8) 0.162(5) 0.005(5) -0.011(5) -0.121(7)
F2 0.196(11) 0.312(10) 0.179(6) -0.061(6) 0.116(6) -0.009(8)
F3 0.172(7) 0.092(3) 0.152(4) 0.030(3) 0.064(4) -0.007(4)
F4 0.091(6) 0.153(4) 0.193(5) 0.067(4) -0.023(4) -0.036(4)
F5 0.209(9) 0.102(4) 0.161(5) -0.002(3) 0.091(5) -0.006(4)
F6 0.103(6) 0.249(7) 0.162(5) 0.128(5) -0.003(4) -0.032(5)

loop_
_atom_type_symbol
_atom_type_description
_atom_type_scat_dispersion_real
_atom_type_scat_dispersion_imag
_atom_type_scat_source
C C 0.0033 0.0016 'International Tables Vol C Tables 4.2.6.8 and 6.1.1.4'
H H 0.0000 0.0000 'International Tables Vol C Tables 4.2.6.8 and 6.1.1.4'
F F 0.0171 0.0103 'International Tables Vol C Tables 4.2.6.8 and 6.1.1.4'
N N 0.0061 0.0033 'International Tables Vol C Tables 4.2.6.8 and 6.1.1.4'
P P 0.1023 0.0942 'International Tables Vol C Tables 4.2.6.8 and 6.1.1.4'
Pd Pd -0.9988 1.0072 'International Tables Vol C Tables 4.2.6.8 and 6.1.1.4'

loop_
_geom_angle_atom_site_label_1
_geom_angle_atom_site_label_2
_geom_angle_atom_site_label_3
_geom_angle
_geom_angle_site_symmetry_1
_geom_angle_site_symmetry_3
_geom_angle_publ_flag
N1 Pd1 P1 101.12(13) . . ?
N2 Pd1 P1 174.41(14) . . ?
N2 Pd1 N1 79.0(2) . . ?
N2 Pd1 N4 85.9(2) . . ?
N4 Pd1 P1 93.95(16) . . ?
N4 Pd1 N1 164.9(2) . . ?
C19 P1 Pd1 116.05(18) . . ?
C25 P1 Pd1 114.57(18) . . ?
C25 P1 C19 103.3(3) . . ?
C31 P1 Pd1 109.7(2) . . ?
C31 P1 C19 105.8(3) . . ?
C31 P1 C25 106.6(3) . . ?
C1 N1 Pd1 129.1(5) . . ?
C1 N1 C5 116.6(6) . . ?
C5 N1 Pd1 114.3(4) . . ?
C6 N2 Pd1 117.4(4) . . ?
C6 N2 C12 112.5(5) . . ?
C12 N2 Pd1 129.4(4) . . ?
C13 N3 C12 118.8(5) . . ?
Pd1 N4 H4 124(3) . . ?
C13 N4 Pd1 128.0(5) . . ?
C13 N4 H4 107(3) . . ?
C14 N5 C18 118.4(6) . . ?
C6 N6 C7 131.5(5) . . ?
C6 N6 C11 107.0(5) . . ?
C7 N6 C11 121.5(5) . . ?
N1 C1 H1 117.8 . . ?
N1 C1 C2 124.5(6) . . ?
C2 C1 H1 117.8 . . ?
C1 C2 H2 120.7 . . ?
C1 C2 C3 118.6(6) . . ?
C3 C2 H2 120.7 . . ?
C2 C3 H3 120.8 . . ?
C4 C3 C2 118.3(7) . . ?
C4 C3 H3 120.8 . . ?
C3 C4 H4A 119.4 . . ?
C5 C4 C3 121.3(7) . . ?
C5 C4 H4A 119.4 . . ?
N1 C5 C6 111.1(6) . . ?
C4 C5 N1 120.6(5) . . ?
C4 C5 C6 128.3(6) . . ?
N2 C6 N6 108.2(5) . . ?
N2 C6 C5 118.0(5) . . ?
N6 C6 C5 133.7(6) . . ?
N6 C7 H7 120.5 . . ?
C8 C7 N6 119.0(6) . . ?
C8 C7 H7 120.5 . . ?
C7 C8 H8 119.4 . . ?
C7 C8 C9 121.1(7) . . ?
C9 C8 H8 119.4 . . ?
C8 C9 H9 120.3 . . ?
C10 C9 C8 119.5(6) . . ?
C10 C9 H9 120.3 . . ?
C9 C10 H10 119.5 . . ?
C9 C10 C11 121.1(6) . . ?
C11 C10 H10 119.5 . . ?
N6 C11 C12 107.0(5) . . ?
C10 C11 N6 117.8(6) . . ?
C10 C11 C12 135.1(6) . . ?
N2 C12 C11 105.2(6) . . ?
N3 C12 N2 127.1(6) . . ?
N3 C12 C11 127.6(5) . . ?
N3 C13 N4 129.9(6) . . ?
N3 C13 C14 115.1(5) . . ?
N4 C13 C14 115.0(6) . . ?
N5 C14 C13 116.5(5) . . ?
N5 C14 C15 122.1(6) . . ?
C15 C14 C13 121.4(6) . . ?
C14 C15 H15 120.4 . . ?
C16 C15 C14 119.2(7) . . ?
C16 C15 H15 120.4 . . ?
C15 C16 H16 120.7 . . ?
C17 C16 C15 118.5(7) . . ?
C17 C16 H16 120.7 . . ?
C16 C17 H17 120.1 . . ?
C16 C17 C18 119.8(8) . . ?
C18 C17 H17 120.1 . . ?
N5 C18 C17 122.0(7) . . ?
N5 C18 H18 119.0 . . ?
C17 C18 H18 119.0 . . ?
C20 C19 P1 121.1(6) . . ?
C20 C19 C24 119.7(7) . . ?
C24 C19 P1 119.2(5) . . ?
C19 C20 H20 120.8 . . ?
C19 C20 C21 118.5(8) . . ?
C21 C20 H20 120.8 . . ?
C20 C21 H21 119.0 . . ?
C22 C21 C20 122.1(8) . . ?
C22 C21 H21 119.0 . . ?
C21 C22 H22 120.3 . . ?
C23 C22 C21 119.5(8) . . ?
C23 C22 H22 120.3 . . ?
C22 C23 H23 120.1 . . ?
C22 C23 C24 119.9(8) . . ?
C24 C23 H23 120.1 . . ?
C19 C24 H24 119.8 . . ?
C23 C24 C19 120.3(7) . . ?
C23 C24 H24 119.8 . . ?
C26 C25 P1 123.1(4) . . ?
C30 C25 P1 117.4(5) . . ?
C30 C25 C26 119.5(6) . . ?
C25 C26 H26 119.9 . . ?
C25 C26 C27 120.2(6) . . ?
C27 C26 H26 119.9 . . ?
C26 C27 H27 120.0 . . ?
C28 C27 C26 120.0(7) . . ?
C28 C27 H27 120.0 . . ?
C27 C28 H28 120.2 . . ?
C27 C28 C29 119.7(6) . . ?
C29 C28 H28 120.2 . . ?
C28 C29 H29 119.8 . . ?
C30 C29 C28 120.5(6) . . ?
C30 C29 H29 119.8 . . ?
C25 C30 C29 120.1(6) . . ?
C25 C30 H30 120.0 . . ?
C29 C30 H30 120.0 . . ?
C32 C31 P1 118.6(5) . . ?
C36 C31 P1 123.0(5) . . ?
C36 C31 C32 118.4(6) . . ?
C31 C32 H32 120.2 . . ?
C33 C32 C31 119.7(7) . . ?
C33 C32 H32 120.2 . . ?
C32 C33 H33 120.0 . . ?
C34 C33 C32 120.0(8) . . ?
C34 C33 H33 120.0 . . ?
C33 C34 H34 119.6 . . ?
C35 C34 C33 120.8(7) . . ?
C35 C34 H34 119.6 . . ?
C34 C35 H35 120.2 . . ?
C34 C35 C36 119.6(7) . . ?
C36 C35 H35 120.2 . . ?
C31 C36 C35 121.5(7) . . ?
C31 C36 H36 119.3 . . ?
C35 C36 H36 119.3 . . ?
F1 P2 F3 89.9(4) . . ?
F1 P2 F4 178.5(5) . . ?
F1 P2 F6 91.5(3) . . ?
F2 P2 F1 92.2(4) . . ?
F2 P2 F3 89.9(4) . . ?
F2 P2 F4 86.3(5) . . ?
F2 P2 F5 175.4(5) . . ?
F2 P2 F6 91.6(4) . . ?
F3 P2 F4 89.9(3) . . ?
F3 P2 F6 177.9(4) . . ?
F5 P2 F1 92.2(5) . . ?
F5 P2 F3 89.1(3) . . ?
F5 P2 F4 89.2(4) . . ?
F5 P2 F6 89.3(4) . . ?
F6 P2 F4 88.7(3) . . ?

loop_
_geom_bond_atom_site_label_1
_geom_bond_atom_site_label_2
_geom_bond_distance
_geom_bond_site_symmetry_2
_geom_bond_publ_flag
Pd1 P1 2.2847(16) . ?
Pd1 N1 2.089(5) . ?
Pd1 N2 1.951(4) . ?
Pd1 N4 1.965(5) . ?
P1 C19 1.821(7) . ?
P1 C25 1.819(6) . ?
P1 C31 1.816(6) . ?
N1 C1 1.340(6) . ?
N1 C5 1.386(8) . ?
N2 C6 1.329(7) . ?
N2 C12 1.350(6) . ?
N3 C12 1.339(7) . ?
N3 C13 1.323(8) . ?
N4 H4 0.98(2) . ?
N4 C13 1.329(7) . ?
N5 C14 1.332(8) . ?
N5 C18 1.336(8) . ?
N6 C6 1.374(7) . ?
N6 C7 1.383(8) . ?
N6 C11 1.408(7) . ?
C1 H1 0.9300 . ?
C1 C2 1.354(9) . ?
C2 H2 0.9300 . ?
C2 C3 1.376(9) . ?
C3 H3 0.9300 . ?
C3 C4 1.373(8) . ?
C4 H4A 0.9300 . ?
C4 C5 1.355(9) . ?
C5 C6 1.446(7) . ?
C7 H7 0.9300 . ?
C7 C8 1.357(8) . ?
C8 H8 0.9300 . ?
C8 C9 1.404(9) . ?
C9 H9 0.9300 . ?
C9 C10 1.370(9) . ?
C10 H10 0.9300 . ?
C10 C11 1.388(7) . ?
C11 C12 1.423(8) . ?
C13 C14 1.505(9) . ?
C14 C15 1.387(7) . ?
C15 H15 0.9300 . ?
C15 C16 1.379(9) . ?
C16 H16 0.9300 . ?
C16 C17 1.358(10) . ?
C17 H17 0.9300 . ?
C17 C18 1.386(8) . ?
C18 H18 0.9300 . ?
C19 C20 1.374(7) . ?
C19 C24 1.407(10) . ?
C20 H20 0.9300 . ?
C20 C21 1.394(10) . ?
C21 H21 0.9300 . ?
C21 C22 1.375(11) . ?
C22 H22 0.9300 . ?
C22 C23 1.368(9) . ?
C23 H23 0.9300 . ?
C23 C24 1.388(9) . ?
C24 H24 0.9300 . ?
C25 C26 1.385(8) . ?
C25 C30 1.383(7) . ?
C26 H26 0.9300 . ?
C26 C27 1.396(8) . ?
C27 H27 0.9300 . ?
C27 C28 1.375(8) . ?
C28 H28 0.9300 . ?
C28 C29 1.385(9) . ?
C29 H29 0.9300 . ?
C29 C30 1.384(7) . ?
C30 H30 0.9300 . ?
C31 C32 1.394(9) . ?
C31 C36 1.367(7) . ?
C32 H32 0.9300 . ?
C32 C33 1.391(10) . ?
C33 H33 0.9300 . ?
C33 C34 1.362(9) . ?
C34 H34 0.9300 . ?
C34 C35 1.352(10) . ?
C35 H35 0.9300 . ?
C35 C36 1.381(9) . ?
C36 H36 0.9300 . ?
P2 F1 1.542(7) . ?
P2 F2 1.538(7) . ?
P2 F3 1.564(5) . ?
P2 F4 1.587(6) . ?
P2 F5 1.540(5) . ?
P2 F6 1.575(5) . ?

loop_
_geom_torsion_atom_site_label_1
_geom_torsion_atom_site_label_2
_geom_torsion_atom_site_label_3
_geom_torsion_atom_site_label_4
_geom_torsion
_geom_torsion_site_symmetry_1
_geom_torsion_site_symmetry_2
_geom_torsion_site_symmetry_3
_geom_torsion_site_symmetry_4
_geom_torsion_publ_flag
Pd1 P1 C19 C20 -101.9(5) . . . . ?
Pd1 P1 C19 C24 77.3(5) . . . . ?
Pd1 P1 C25 C26 -166.0(5) . . . . ?
Pd1 P1 C25 C30 14.0(5) . . . . ?
Pd1 P1 C31 C32 23.5(6) . . . . ?
Pd1 P1 C31 C36 -154.2(5) . . . . ?
Pd1 N1 C1 C2 179.6(5) . . . . ?
Pd1 N1 C5 C4 178.3(5) . . . . ?
Pd1 N1 C5 C6 -3.4(6) . . . . ?
Pd1 N2 C6 N6 -172.6(3) . . . . ?
Pd1 N2 C6 C5 4.2(7) . . . . ?
Pd1 N2 C12 N3 -11.2(9) . . . . ?
Pd1 N2 C12 C11 170.9(4) . . . . ?
Pd1 N4 C13 N3 -7.5(9) . . . . ?
Pd1 N4 C13 C14 173.6(4) . . . . ?
P1 C19 C20 C21 179.9(5) . . . . ?
P1 C19 C24 C23 -179.5(5) . . . . ?
P1 C25 C26 C27 -179.3(5) . . . . ?
P1 C25 C30 C29 178.7(5) . . . . ?
P1 C31 C32 C33 -177.9(5) . . . . ?
P1 C31 C36 C35 177.2(5) . . . . ?
N1 C1 C2 C3 2.9(10) . . . . ?
N1 C5 C6 N2 -0.3(7) . . . . ?
N1 C5 C6 N6 175.4(5) . . . . ?
N3 C13 C14 N5 173.1(5) . . . . ?
N3 C13 C14 C15 -7.5(8) . . . . ?
N4 C13 C14 N5 -7.9(7) . . . . ?
N4 C13 C14 C15 171.5(5) . . . . ?
N5 C14 C15 C16 -0.9(9) . . . . ?
N6 C7 C8 C9 0.7(10) . . . . ?
N6 C11 C12 N2 -0.1(6) . . . . ?
N6 C11 C12 N3 -178.1(5) . . . . ?
C1 N1 C5 C4 -1.7(8) . . . . ?
C1 N1 C5 C6 176.6(5) . . . . ?
C1 C2 C3 C4 -3.3(10) . . . . ?
C2 C3 C4 C5 1.4(10) . . . . ?
C3 C4 C5 N1 1.2(9) . . . . ?
C3 C4 C5 C6 -176.8(6) . . . . ?
C4 C5 C6 N2 177.8(6) . . . . ?
C4 C5 C6 N6 -6.4(11) . . . . ?
C5 N1 C1 C2 -0.4(9) . . . . ?
C6 N2 C12 N3 178.8(5) . . . . ?
C6 N2 C12 C11 0.8(6) . . . . ?
C6 N6 C7 C8 -178.4(5) . . . . ?
C6 N6 C11 C10 176.9(5) . . . . ?
C6 N6 C11 C12 -0.6(6) . . . . ?
C7 N6 C6 N2 -178.0(6) . . . . ?
C7 N6 C6 C5 5.9(10) . . . . ?
C7 N6 C11 C10 -3.9(8) . . . . ?
C7 N6 C11 C12 178.7(5) . . . . ?
C7 C8 C9 C10 -2.5(10) . . . . ?
C8 C9 C10 C11 1.1(10) . . . . ?
C9 C10 C11 N6 2.0(9) . . . . ?
C9 C10 C11 C12 178.6(7) . . . . ?
C10 C11 C12 N2 -177.0(6) . . . . ?
C10 C11 C12 N3 5.1(11) . . . . ?
C11 N6 C6 N2 1.1(6) . . . . ?
C11 N6 C6 C5 -175.0(6) . . . . ?
C11 N6 C7 C8 2.5(9) . . . . ?
C12 N2 C6 N6 -1.2(7) . . . . ?
C12 N2 C6 C5 175.5(5) . . . . ?
C12 N3 C13 N4 3.8(9) . . . . ?
C12 N3 C13 C14 -177.3(5) . . . . ?
C13 N3 C12 N2 5.8(9) . . . . ?
C13 N3 C12 C11 -176.7(5) . . . . ?
C13 C14 C15 C16 179.7(5) . . . . ?
C14 N5 C18 C17 -0.3(9) . . . . ?
C14 C15 C16 C17 0.4(9) . . . . ?
C15 C16 C17 C18 0.1(10) . . . . ?
C16 C17 C18 N5 -0.2(10) . . . . ?
C18 N5 C14 C13 -179.8(5) . . . . ?
C18 N5 C14 C15 0.8(9) . . . . ?
C19 P1 C25 C26 -38.9(6) . . . . ?
C19 P1 C25 C30 141.1(5) . . . . ?
C19 P1 C31 C32 -102.3(6) . . . . ?
C19 P1 C31 C36 79.9(5) . . . . ?
C19 C20 C21 C22 0.2(11) . . . . ?
C20 C19 C24 C23 -0.3(10) . . . . ?
C20 C21 C22 C23 -1.7(12) . . . . ?
C21 C22 C23 C24 2.1(11) . . . . ?
C22 C23 C24 C19 -1.2(10) . . . . ?
C24 C19 C20 C21 0.8(9) . . . . ?
C25 P1 C19 C20 131.9(5) . . . . ?
C25 P1 C19 C24 -48.9(5) . . . . ?
C25 P1 C31 C32 148.2(5) . . . . ?
C25 P1 C31 C36 -29.6(6) . . . . ?
C25 C26 C27 C28 0.1(11) . . . . ?
C26 C25 C30 C29 -1.3(9) . . . . ?
C26 C27 C28 C29 -0.3(11) . . . . ?
C27 C28 C29 C30 -0.3(10) . . . . ?
C28 C29 C30 C25 1.1(10) . . . . ?
C30 C25 C26 C27 0.7(10) . . . . ?
C31 P1 C19 C20 20.0(6) . . . . ?
C31 P1 C19 C24 -160.8(5) . . . . ?
C31 P1 C25 C26 72.4(6) . . . . ?
C31 P1 C25 C30 -107.6(5) . . . . ?
C31 C32 C33 C34 0.5(12) . . . . ?
C32 C31 C36 C35 -0.5(10) . . . . ?
C32 C33 C34 C35 -0.3(12) . . . . ?
C33 C34 C35 C36 -0.3(12) . . . . ?
C34 C35 C36 C31 0.7(11) . . . . ?
C36 C31 C32 C33 -0.1(10) . . . . ?
